data_4322550
loop_
_publ_author_name
'Hye Jin Choi'
'Myunghyun Paik Suh'

_publ_section_title
;
 Synthesis, Crystal Structure, and Properties of a 3-D Network Assembled
 by Nickel(II) Macrocyclic Complex and Terephthalato Bridge
;
_journal_name_full 'Inorganic Chemistry'
_journal_page_first 6309
_journal_page_last 6312
_journal_paper_doi 10.1021/ic990664d
_journal_volume 38
_journal_year 1999
_chemical_formula_sum 'C10 H21 N3 Ni0.5 O5'
_chemical_formula_weight 292.65
_chemical_name_systematic
; 
 ? 
;
_space_group_IT_number 13
_symmetry_cell_setting monoclinic
_symmetry_space_group_name_Hall '-P 2yc'
_symmetry_space_group_name_H-M 'P 1 2/c 1'
_atom_sites_solution_hydrogens geom
_atom_sites_solution_primary direct
_atom_sites_solution_secondary difmap
_audit_creation_method SHELXL
_cell_angle_alpha 90.00
_cell_angle_beta 121.637(10)
_cell_angle_gamma 90.00
_cell_formula_units_Z 8
_cell_length_a 21.182(2)
_cell_length_b 9.035(2)
_cell_length_c 16.431(2)
_cell_measurement_temperature 293(2)
_cell_volume 2677.2(8)
_computing_structure_refinement 'SHELXL-93 (Sheldrick, 1993)'
_computing_structure_solution 'SHELXS-86 (Sheldrick, 1990)'
_diffrn_ambient_temperature 293(2)
_diffrn_radiation_monochromator graphite
_diffrn_radiation_source 'fine-focus sealed tube'
_diffrn_radiation_type MoK\a
_diffrn_radiation_wavelength 0.71073
_diffrn_reflns_av_R_equivalents 0.0107
_diffrn_reflns_av_sigmaI/netI 0.1318
_diffrn_reflns_limit_h_max 25
_diffrn_reflns_limit_h_min -1
_diffrn_reflns_limit_k_max 10
_diffrn_reflns_limit_k_min -1
_diffrn_reflns_limit_l_max 16
_diffrn_reflns_limit_l_min -19
_diffrn_reflns_number 5001
_diffrn_reflns_theta_max 24.97
_diffrn_reflns_theta_min 2.25
_exptl_absorpt_coefficient_mu 0.787
_exptl_crystal_density_diffrn 1.452
_exptl_crystal_F_000 1248
_refine_diff_density_max 0.414
_refine_diff_density_min -0.436
_refine_diff_density_rms 0.093
_refine_ls_extinction_coef 0.0002(2)
_refine_ls_extinction_expression Fc^*^=kFc[1+0.001xFc^2^\l^3^/sin(2\q)]^-1/4^
_refine_ls_extinction_method SHELXL
_refine_ls_goodness_of_fit_all 0.883
_refine_ls_goodness_of_fit_obs 1.227
_refine_ls_matrix_type full
_refine_ls_number_parameters 364
_refine_ls_number_reflns 4710
_refine_ls_number_restraints 0
_refine_ls_restrained_S_all 0.883
_refine_ls_restrained_S_obs 1.227
_refine_ls_R_factor_all 0.1819
_refine_ls_R_factor_obs 0.0486
_refine_ls_shift/esd_max 0.864
_refine_ls_shift/esd_mean 0.159
_refine_ls_structure_factor_coef Fsqd
_refine_ls_weighting_details 'w=1/[\s^2^(Fo^2^)+(0.0559P)^2^+0.0000P] where P=(Fo^2^+2Fc^2^)/3'
_refine_ls_weighting_scheme calc
_refine_ls_wR_factor_all 0.1599
_refine_ls_wR_factor_obs 0.1045
_reflns_number_observed 1305
_reflns_number_total 4710
_reflns_observed_criterion >2sigma(I)
_cod_data_source_file ic990664d.cif
_cod_data_source_block xtal
_cod_depositor_comments
;
The following automatic conversions were performed:

'_refine_ls_weighting_scheme' value 'calc
w=1/[\s^2^(Fo^2^)+(0.0559P)^2^+0.0000P] where P=(Fo^2^+2Fc^2^)/3' was
changed to 'calc'. New tag '_refine_ls_weighting_details' was
created. The value of the new tag was set to
'w=1/[\s^2^(Fo^2^)+(0.0559P)^2^+0.0000P] where P=(Fo^2^+2Fc^2^)/3'.

Automatic conversion script
Id: cif_fix_values 3143 2015-03-26 13:38:13Z robertas 
;
_cod_original_cell_volume 2677.3(7)
_cod_original_formula_sum 'C10 H21 N3 Ni0.50 O5'
_cod_database_code 4322550

loop_
_symmetry_equiv_pos_as_xyz
'x, y, z'
'-x, y, -z+1/2'
'-x, -y, -z'
'x, -y, z-1/2'

loop_
_atom_site_aniso_label
_atom_site_aniso_U_11
_atom_site_aniso_U_22
_atom_site_aniso_U_33
_atom_site_aniso_U_23
_atom_site_aniso_U_13
_atom_site_aniso_U_12
Ni1 0.0249(9) 0.0395(9) 0.0308(10) 0.0065(9) 0.0113(8) 0.0177(8)
O1A 0.024(3) 0.035(4) 0.041(4) -0.006(3) 0.025(3) 0.000(3)
O2A 0.061(5) 0.019(3) 0.136(7) -0.002(4) 0.076(5) 0.008(3)
O3A 0.044(5) 0.086(7) 0.126(9) -0.032(7) 0.041(6) -0.018(5)
N1A 0.025(4) 0.043(5) 0.021(4) 0.001(4) 0.014(3) 0.007(4)
N2A 0.008(3) 0.024(4) 0.026(4) 0.005(3) 0.004(3) 0.006(3)
N3A 0.030(4) 0.031(4) 0.052(5) -0.023(4) 0.023(4) -0.011(4)
C1A 0.027(6) 0.044(6) 0.084(9) 0.026(6) 0.021(6) 0.000(5)
C2A 0.058(7) 0.018(5) 0.047(6) -0.004(5) 0.032(5) 0.003(5)
C3A 0.057(6) 0.025(5) 0.028(5) -0.009(4) 0.032(5) -0.005(5)
C4A 0.053(7) 0.035(6) 0.076(8) -0.006(6) 0.034(7) -0.003(5)
C5A 0.070(9) 0.056(8) 0.124(12) 0.001(8) 0.072(9) -0.017(7)
C6A 0.021(5) 0.038(6) 0.060(7) 0.013(5) 0.016(5) 0.011(4)
C7A 0.029(5) 0.028(6) 0.045(6) 0.005(5) 0.025(5) 0.014(4)
C8A 0.008(4) 0.037(5) 0.022(4) -0.001(4) 0.007(3) 0.009(3)
C9A 0.021(4) 0.036(5) 0.045(6) 0.011(5) 0.020(4) 0.006(4)
C10A 0.019(5) 0.038(5) 0.032(5) 0.010(5) 0.003(4) 0.013(4)
Ni2 0.0183(8) 0.0122(6) 0.0357(9) -0.0038(8) 0.0214(7) -0.0086(6)
O1B 0.023(3) 0.035(4) 0.065(5) 0.003(3) 0.029(4) 0.008(3)
O2B 0.036(4) 0.046(5) 0.096(6) 0.004(4) 0.044(4) 0.004(3)
O3B 0.030(4) 0.091(7) 0.061(5) -0.027(5) 0.017(4) -0.024(4)
N1B 0.036(5) 0.027(4) 0.055(5) 0.001(4) 0.033(4) 0.006(3)
N2B 0.022(4) 0.026(5) 0.056(5) 0.008(4) 0.025(4) 0.003(3)
N3B 0.020(4) 0.050(5) 0.038(5) 0.000(4) 0.012(4) 0.002(4)
C1B 0.045(6) 0.025(5) 0.036(6) -0.021(5) 0.017(5) 0.005(4)
C2B 0.047(6) 0.041(5) 0.018(4) -0.008(4) 0.027(4) 0.001(4)
C3B 0.011(4) 0.057(7) 0.021(5) -0.002(5) -0.001(4) -0.003(4)
C4B 0.014(5) 0.067(8) 0.120(11) -0.037(8) 0.015(6) -0.011(5)
C5B 0.026(5) 0.046(6) 0.063(7) 0.027(6) 0.029(5) 0.017(5)
C6B 0.009(4) 0.073(8) 0.063(7) -0.001(6) 0.017(5) 0.004(5)
C7B 0.026(5) 0.054(7) 0.035(6) -0.004(5) 0.019(5) -0.002(5)
C8B 0.031(5) 0.035(6) 0.048(6) -0.010(5) 0.024(5) -0.001(4)
C9B 0.068(7) 0.027(5) 0.097(9) -0.009(6) 0.071(7) -0.003(5)
C10B 0.047(6) 0.043(6) 0.085(8) -0.003(6) 0.056(7) 0.010(5)
OW1 0.104(9) 0.059(7) 0.147(10) -0.007(7) 0.071(7) -0.001(6)
OW2 0.050(5) 0.099(8) 0.064(5) 0.037(6) 0.021(4) 0.000(5)
OW3 0.064(6) 0.077(7) 0.071(6) 0.027(5) 0.029(5) 0.016(5)
OW4 0.068(7) 0.072(8) 0.118(9) -0.008(7) 0.039(7) -0.009(5)

loop_
_atom_site_label
_atom_site_type_symbol
_atom_site_fract_x
_atom_site_fract_y
_atom_site_fract_z
_atom_site_U_iso_or_equiv
_atom_site_thermal_displace_type
_atom_site_occupancy
_atom_site_calc_flag
_atom_site_refinement_flags
_atom_site_disorder_group
Ni1 Ni 0.5000 0.5000 0.0000 0.0333(5) Uani 1 d S .
O1A O 0.4107(3) 0.5914(7) 0.0079(4) 0.029(2) Uani 1 d . .
O2A O 0.3458(4) 0.4043(7) 0.0180(7) 0.060(2) Uani 1 d . .
O3A O 0.7874(5) 0.8488(11) 0.2522(8) 0.087(3) Uani 1 d . .
H3A H 0.7941(5) 0.7906(140) 0.2192(64) 0.130 Uiso 1 calc R .
N1A N 0.5639(4) 0.4764(9) 0.1485(5) 0.029(2) Uani 1 d . .
H1A H 0.6114(4) 0.4565(9) 0.1656(5) 0.035 Uiso 1 calc R .
N2A N 0.4623(3) 0.2872(8) -0.0068(5) 0.022(2) Uani 1 d . .
H2A H 0.4172(3) 0.2934(8) -0.0129(5) 0.027 Uiso 1 calc R .
N3A N 0.5937(4) 0.7418(9) 0.1749(6) 0.037(2) Uani 1 d . .
C1A C 0.5320(6) 0.3398(12) 0.1666(9) 0.056(3) Uani 1 d . .
H1A1 H 0.4867(6) 0.3649(12) 0.1647(9) 0.067 Uiso 1 calc R .
H1A2 H 0.5671(6) 0.3001(12) 0.2294(9) 0.067 Uiso 1 calc R .
C2A C 0.5157(6) 0.2246(10) 0.0902(7) 0.039(2) Uani 1 d . .
H2A1 H 0.5614(6) 0.1965(10) 0.0941(7) 0.046 Uiso 1 calc R .
H2A2 H 0.4946(6) 0.1368(10) 0.1008(7) 0.046 Uiso 1 calc R .
C3A C 0.5637(6) 0.6147(10) 0.1982(7) 0.032(2) Uani 1 d . .
H3A1 H 0.5133(6) 0.6365(10) 0.1807(7) 0.039 Uiso 1 calc R .
H3A2 H 0.5928(6) 0.5984(10) 0.2667(7) 0.039 Uiso 1 calc R .
C4A C 0.6719(6) 0.7251(12) 0.2063(9) 0.055(3) Uani 1 d . .
H4A1 H 0.6759(6) 0.6593(12) 0.1626(9) 0.066 Uiso 1 calc R .
H4A2 H 0.6978(6) 0.6793(12) 0.2691(9) 0.066 Uiso 1 calc R .
C5A C 0.7088(7) 0.8695(14) 0.2111(11) 0.073(4) Uani 1 d . .
H5A1 H 0.6870(7) 0.9104(14) 0.1473(11) 0.088 Uiso 1 calc R .
H5A2 H 0.7007(7) 0.9393(14) 0.2496(11) 0.088 Uiso 1 calc R .
C6A C 0.4546(5) 0.1930(11) -0.0815(8) 0.042(3) Uani 1 d . .
H6A1 H 0.4345(5) 0.0984(11) -0.0781(8) 0.051 Uiso 1 calc R .
H6A2 H 0.5031(5) 0.1754(11) -0.0725(8) 0.051 Uiso 1 calc R .
C7A C 0.3572(5) 0.5368(10) 0.0095(7) 0.032(2) Uani 1 d . .
C8A C 0.3030(4) 0.6517(10) 0.0070(6) 0.022(2) Uani 1 d . .
C9A C 0.3009(5) 0.7935(10) -0.0234(7) 0.033(2) Uani 1 d . .
H9A H 0.3338(5) 0.8221(10) -0.0418(7) 0.039 Uiso 1 calc R .
C10A C 0.2477(4) 0.6029(11) 0.0227(6) 0.035(2) Uani 1 d . .
H10A H 0.2455(4) 0.5039(11) 0.0365(6) 0.042 Uiso 1 calc R .
Ni2 Ni 0.0000 1.0000 0.0000 0.0186(4) Uani 1 d S .
O1B O 0.0898(3) 0.9103(7) -0.0069(5) 0.038(2) Uani 1 d . .
O2B O 0.1593(4) 1.0972(8) -0.0021(6) 0.055(2) Uani 1 d . .
O3B O 0.2868(4) 1.3449(11) 0.2502(6) 0.064(2) Uani 1 d . .
H3B H 0.2891(6) 1.3133(143) 0.2051(26) 0.097 Uiso 1 calc R .
N1B N 0.0319(4) 1.2126(8) -0.0029(6) 0.034(2) Uani 1 d . .
H1B H 0.0773(4) 1.2058(8) 0.0040(6) 0.041 Uiso 1 calc R .
N2B N 0.0622(4) 0.9761(8) 0.1429(6) 0.033(2) Uani 1 d . .
H2B H 0.1091(4) 0.9535(8) 0.1585(6) 0.039 Uiso 1 calc R .
N3B N 0.0935(4) 1.2419(10) 0.1774(6) 0.037(2) Uani 1 d . .
C1B C 0.0434(5) 1.3023(10) 0.0836(7) 0.038(3) Uani 1 d . .
H1B1 H 0.0613(5) 1.3998(10) 0.0807(7) 0.045 Uiso 1 calc R .
H1B2 H -0.0046(5) 1.3154(10) 0.0768(7) 0.045 Uiso 1 calc R .
C2B C 0.0336(5) 0.8500(10) 0.1682(6) 0.030(2) Uani 1 d . .
H2B1 H -0.0113(5) 0.8775(10) 0.1666(6) 0.037 Uiso 1 calc R .
H2B2 H 0.0699(5) 0.8168(10) 0.2323(6) 0.037 Uiso 1 calc R .
C3B C 0.1725(4) 1.2253(12) 0.2029(6) 0.034(2) Uani 1 d . .
H3B1 H 0.1991(4) 1.1643(12) 0.2597(6) 0.041 Uiso 1 calc R .
H3B2 H 0.1730(4) 1.1746(12) 0.1513(6) 0.041 Uiso 1 calc R .
C4B C 0.2115(5) 1.3694(14) 0.2207(10) 0.077(4) Uani 1 d . .
H4B1 H 0.1875(5) 1.4283(14) 0.1628(10) 0.092 Uiso 1 calc R .
H4B2 H 0.2090(5) 1.4235(14) 0.2699(10) 0.092 Uiso 1 calc R .
C5B C -0.0174(5) 1.2712(11) -0.0981(7) 0.042(3) Uani 1 d . .
H5B1 H 0.0059(5) 1.3538(11) -0.1101(7) 0.050 Uiso 1 calc R .
H5B2 H -0.0631(5) 1.3059(11) -0.1042(7) 0.050 Uiso 1 calc R .
C6B C 0.0669(5) 1.1065(13) 0.1999(8) 0.049(3) Uani 1 d . .
H6B1 H 0.0181(5) 1.1257(13) 0.1896(8) 0.059 Uiso 1 calc R .
H6B2 H 0.0999(5) 1.0836(13) 0.2671(8) 0.059 Uiso 1 calc R .
C7B C 0.1449(5) 0.9586(12) -0.0070(7) 0.037(3) Uani 1 d . .
C8B C 0.2010(5) 0.8540(11) -0.0013(8) 0.036(2) Uani 1 d . .
C9B C 0.2519(6) 0.8928(11) -0.0270(9) 0.051(3) Uani 1 d . .
H9B H 0.2521(6) 0.9890(11) -0.0470(9) 0.061 Uiso 1 calc R .
C10B C 0.1951(6) 0.7055(12) 0.0174(8) 0.048(3) Uani 1 d . .
H10B H 0.1573(6) 0.6745(12) 0.0264(8) 0.057 Uiso 1 calc R .
OW1 O 0.0766(7) 0.4774(12) 0.2929(9) 0.101(4) Uani 1 d . .
HW1A H 0.0866(66) 0.3884(133) 0.2710(87) 0.080 Uiso 1 d . .
HW1B H 0.0473(58) 0.4397(128) 0.3080(82) 0.080 Uiso 1 d . .
OW2 O 0.4236(5) -0.0139(12) 0.2074(7) 0.076(3) Uani 1 d . .
HW2A H 0.4090(76) -0.0764(145) 0.2160(104) 0.080 Uiso 1 d . .
HW2B H 0.4232(50) 0.0266(106) 0.1354(69) 0.080 Uiso 1 d . .
OW3 O 0.1905(5) 0.7018(11) 0.3782(7) 0.074(3) Uani 1 d . .
HW3A H 0.2487(57) 0.6726(117) 0.4347(72) 0.080 Uiso 1 d . .
HW3B H 0.1600(52) 0.7372(109) 0.4285(69) 0.080 Uiso 1 d . .
OW4 O 0.3062(6) 0.2014(12) 0.1183(9) 0.091(4) Uani 1 d . .
HW4A H 0.2851(63) 0.1169(124) 0.0992(84) 0.080 Uiso 1 d . .
HW4B H 0.3439(61) 0.2542(127) 0.1441(80) 0.080 Uiso 1 d . .

loop_
_atom_type_symbol
_atom_type_description
_atom_type_scat_dispersion_real
_atom_type_scat_dispersion_imag
_atom_type_scat_source
C C 0.0033 0.0016 'International Tables Vol C Tables 4.2.6.8 and 6.1.1.4'
H H 0.0000 0.0000 'International Tables Vol C Tables 4.2.6.8 and 6.1.1.4'
N N 0.0061 0.0033 'International Tables Vol C Tables 4.2.6.8 and 6.1.1.4'
O O 0.0106 0.0060 'International Tables Vol C Tables 4.2.6.8 and 6.1.1.4'
Ni Ni 0.3393 1.1124 'International Tables Vol C Tables 4.2.6.8 and 6.1.1.4'

loop_
_geom_angle_atom_site_label_1
_geom_angle_atom_site_label_2
_geom_angle_atom_site_label_3
_geom_angle
_geom_angle_site_symmetry_1
_geom_angle_site_symmetry_3
_geom_angle_publ_flag
N2A Ni1 N2A 180.0 3_665 . ?
N2A Ni1 N1A 87.9(3) 3_665 3_665 ?
N2A Ni1 N1A 92.1(3) . 3_665 ?
N2A Ni1 N1A 92.1(3) 3_665 . ?
N2A Ni1 N1A 87.9(3) . . ?
N1A Ni1 N1A 180.0 3_665 . ?
N2A Ni1 O1A 88.0(2) 3_665 . ?
N2A Ni1 O1A 92.0(2) . . ?
N1A Ni1 O1A 88.9(2) 3_665 . ?
N1A Ni1 O1A 91.1(2) . . ?
N2A Ni1 O1A 92.0(2) 3_665 3_665 ?
N2A Ni1 O1A 88.0(2) . 3_665 ?
N1A Ni1 O1A 91.1(2) 3_665 3_665 ?
N1A Ni1 O1A 88.9(2) . 3_665 ?
O1A Ni1 O1A 180.0 . 3_665 ?
C7A O1A Ni1 133.8(6) . . ?
C5A O3A H3A 109.3(7) . . ?
C3A N1A C1A 116.6(7) . . ?
C3A N1A Ni1 111.5(6) . . ?
C1A N1A Ni1 103.4(6) . . ?
C3A N1A H1A 108.4(5) . . ?
C1A N1A H1A 108.3(5) . . ?
Ni1 N1A H1A 108.3(2) . . ?
C6A N2A C2A 111.8(7) . . ?
C6A N2A Ni1 117.9(6) . . ?
C2A N2A Ni1 103.8(5) . . ?
C6A N2A H2A 107.5(5) . . ?
C2A N2A H2A 107.8(5) . . ?
Ni1 N2A H2A 107.6(2) . . ?
C6A N3A C3A 115.8(8) 3_665 . ?
C6A N3A C4A 117.1(8) 3_665 . ?
C3A N3A C4A 113.2(9) . . ?
N1A C1A C2A 109.2(9) . . ?
N1A C1A H1A1 109.8(5) . . ?
C2A C1A H1A1 110.0(6) . . ?
N1A C1A H1A2 109.8(5) . . ?
C2A C1A H1A2 109.8(5) . . ?
H1A1 C1A H1A2 108.3 . . ?
N2A C2A C1A 109.7(8) . . ?
N2A C2A H2A1 109.9(5) . . ?
C1A C2A H2A1 109.8(6) . . ?
N2A C2A H2A2 109.6(5) . . ?
C1A C2A H2A2 109.6(5) . . ?
H2A1 C2A H2A2 108.2 . . ?
N3A C3A N1A 113.0(7) . . ?
N3A C3A H3A1 109.1(5) . . ?
N1A C3A H3A1 109.1(5) . . ?
N3A C3A H3A2 108.8(5) . . ?
N1A C3A H3A2 108.9(5) . . ?
H3A1 C3A H3A2 107.8 . . ?
N3A C4A C5A 113.0(9) . . ?
N3A C4A H4A1 109.0(6) . . ?
C5A C4A H4A1 108.8(7) . . ?
N3A C4A H4A2 109.0(6) . . ?
C5A C4A H4A2 109.1(8) . . ?
H4A1 C4A H4A2 107.8 . . ?
O3A C5A C4A 110.7(11) . . ?
O3A C5A H5A1 109.6(7) . . ?
C4A C5A H5A1 109.7(8) . . ?
O3A C5A H5A2 109.4(7) . . ?
C4A C5A H5A2 109.3(7) . . ?
H5A1 C5A H5A2 108.1 . . ?
N2A C6A N3A 111.5(7) . 3_665 ?
N2A C6A H6A1 109.4(5) . . ?
N3A C6A H6A1 109.4(5) 3_665 . ?
N2A C6A H6A2 109.2(4) . . ?
N3A C6A H6A2 109.3(5) 3_665 . ?
H6A1 C6A H6A2 108.0 . . ?
O2A C7A O1A 127.9(8) . . ?
O2A C7A C8A 117.9(8) . . ?
O1A C7A C8A 114.0(8) . . ?
C9A C8A C10A 119.6(8) . . ?
C9A C8A C7A 121.7(7) . . ?
C10A C8A C7A 118.1(8) . . ?
C9B C9A C8A 121.0(8) . . ?
C9B C9A H9A 119.5(6) . . ?
C8A C9A H9A 119.5(5) . . ?
C8A C10A C10B 119.4(9) . . ?
C8A C10A H10A 120.3(5) . . ?
C10B C10A H10A 120.2(6) . . ?
N2B Ni2 N2B 180.000(1) 3_575 . ?
N2B Ni2 N1B 96.1(3) 3_575 3_575 ?
N2B Ni2 N1B 83.9(3) . 3_575 ?
N2B Ni2 N1B 83.9(3) 3_575 . ?
N2B Ni2 N1B 96.1(3) . . ?
N1B Ni2 N1B 180.0 3_575 . ?
N2B Ni2 O1B 88.0(3) 3_575 3_575 ?
N2B Ni2 O1B 92.0(3) . 3_575 ?
N1B Ni2 O1B 92.4(3) 3_575 3_575 ?
N1B Ni2 O1B 87.6(3) . 3_575 ?
N2B Ni2 O1B 92.0(3) 3_575 . ?
N2B Ni2 O1B 88.0(3) . . ?
N1B Ni2 O1B 87.6(3) 3_575 . ?
N1B Ni2 O1B 92.4(3) . . ?
O1B Ni2 O1B 180.0 3_575 . ?
C7B O1B Ni2 137.0(6) . . ?
C4B O3B H3B 109.6(7) . . ?
C5B N1B C1B 118.6(7) . . ?
C5B N1B Ni2 107.9(6) . . ?
C1B N1B Ni2 111.5(6) . . ?
C5B N1B H1B 105.8(4) . . ?
C1B N1B H1B 106.1(5) . . ?
Ni2 N1B H1B 106.0(2) . . ?
C2B N2B C6B 110.2(7) . . ?
C2B N2B Ni2 107.6(6) . . ?
C6B N2B Ni2 116.1(6) . . ?
C2B N2B H2B 107.6(5) . . ?
C6B N2B H2B 107.5(4) . . ?
Ni2 N2B H2B 107.6(2) . . ?
C1B N3B C6B 114.7(8) . . ?
C1B N3B C3B 115.0(7) . . ?
C6B N3B C3B 111.3(8) . . ?
N3B C1B N1B 117.3(7) . . ?
N3B C1B H1B1 107.9(5) . . ?
N1B C1B H1B1 107.9(5) . . ?
N3B C1B H1B2 108.1(5) . . ?
N1B C1B H1B2 108.1(5) . . ?
H1B1 C1B H1B2 107.2 . . ?
N2B C2B C5B 108.6(7) . 3_575 ?
N2B C2B H2B1 110.0(5) . . ?
C5B C2B H2B1 109.8(5) 3_575 . ?
N2B C2B H2B2 110.1(5) . . ?
C5B C2B H2B2 110.0(5) 3_575 . ?
H2B1 C2B H2B2 108.3 . . ?
C4B C3B N3B 113.0(9) . . ?
C4B C3B H3B1 108.9(6) . . ?
N3B C3B H3B1 109.0(5) . . ?
C4B C3B H3B2 109.1(7) . . ?
N3B C3B H3B2 108.9(5) . . ?
H3B1 C3B H3B2 107.7 . . ?
O3B C4B C3B 109.9(10) . . ?
O3B C4B H4B1 109.6(7) . . ?
C3B C4B H4B1 109.6(6) . . ?
O3B C4B H4B2 109.7(6) . . ?
C3B C4B H4B2 109.8(7) . . ?
H4B1 C4B H4B2 108.2 . . ?
N1B C5B C2B 107.9(8) . 3_575 ?
N1B C5B H5B1 110.2(5) . . ?
C2B C5B H5B1 110.2(5) 3_575 . ?
N1B C5B H5B2 110.0(5) . . ?
C2B C5B H5B2 110.0(5) 3_575 . ?
H5B1 C5B H5B2 108.5 . . ?
N3B C6B N2B 114.2(8) . . ?
N3B C6B H6B1 108.5(5) . . ?
N2B C6B H6B1 108.6(4) . . ?
N3B C6B H6B2 108.9(5) . . ?
N2B C6B H6B2 108.8(5) . . ?
H6B1 C6B H6B2 107.6 . . ?
O1B C7B O2B 122.3(9) . . ?
O1B C7B C8B 119.8(9) . . ?
O2B C7B C8B 117.5(8) . . ?
C9B C8B C10B 118.8(9) . . ?
C9B C8B C7B 122.9(9) . . ?
C10B C8B C7B 117.7(9) . . ?
C9A C9B C8B 121.3(10) . . ?
C9A C9B H9B 119.4(6) . . ?
C8B C9B H9B 119.3(6) . . ?
C8B C10B C10A 118.9(9) . . ?
C8B C10B H10B 120.5(5) . . ?
C10A C10B H10B 120.6(6) . . ?
HW1A OW1 HW1B 96.6(100) . . ?
HW2A OW2 HW2B 131.0(100) . . ?
HW3A OW3 HW3B 103.0(65) . . ?
HW4A OW4 HW4B 151.3(100) . . ?

loop_
_geom_bond_atom_site_label_1
_geom_bond_atom_site_label_2
_geom_bond_distance
_geom_bond_site_symmetry_2
_geom_bond_publ_flag
Ni1 N2A 2.062(7) 3_665 ?
Ni1 N2A 2.062(7) . ?
Ni1 N1A 2.090(7) 3_665 ?
Ni1 N1A 2.090(7) . ?
Ni1 O1A 2.129(5) . ?
Ni1 O1A 2.129(5) 3_665 ?
O1A C7A 1.249(10) . ?
O2A C7A 1.243(12) . ?
O3A C5A 1.443(14) . ?
O3A H3A 0.82 . ?
N1A C3A 1.494(11) . ?
N1A C1A 1.509(12) . ?
N1A H1A 0.91 . ?
N2A C6A 1.430(12) . ?
N2A C2A 1.501(11) . ?
N2A H2A 0.91 . ?
N3A C6A 1.450(13) 3_665 ?
N3A C3A 1.456(12) . ?
N3A C4A 1.462(12) . ?
C1A C2A 1.524(15) . ?
C1A H1A1 0.97 . ?
C1A H1A2 0.97 . ?
C2A H2A1 0.97 . ?
C2A H2A2 0.97 . ?
C3A H3A1 0.97 . ?
C3A H3A2 0.97 . ?
C4A C5A 1.502(15) . ?
C4A H4A1 0.97 . ?
C4A H4A2 0.97 . ?
C5A H5A1 0.97 . ?
C5A H5A2 0.97 . ?
C6A N3A 1.450(13) 3_665 ?
C6A H6A1 0.97 . ?
C6A H6A2 0.97 . ?
C7A C8A 1.532(10) . ?
C8A C9A 1.368(13) . ?
C8A C10A 1.396(12) . ?
C9A C9B 1.351(12) . ?
C9A H9A 0.93 . ?
C10A C10B 1.418(12) . ?
C10A H10A 0.93 . ?
Ni2 N2B 2.013(8) 3_575 ?
Ni2 N2B 2.013(8) . ?
Ni2 N1B 2.045(8) 3_575 ?
Ni2 N1B 2.045(8) . ?
Ni2 O1B 2.124(6) 3_575 ?
Ni2 O1B 2.124(6) . ?
O1B C7B 1.247(10) . ?
O2B C7B 1.282(13) . ?
O3B C4B 1.420(12) . ?
O3B H3B 0.82 . ?
N1B C5B 1.451(12) . ?
N1B C1B 1.540(11) . ?
N1B H1B 0.91 . ?
N2B C2B 1.449(11) . ?
N2B C6B 1.476(13) . ?
N2B H2B 0.91 . ?
N3B C1B 1.443(12) . ?
N3B C6B 1.473(13) . ?
N3B C3B 1.503(10) . ?
C1B H1B1 0.97 . ?
C1B H1B2 0.97 . ?
C2B C5B 1.492(13) 3_575 ?
C2B H2B1 0.97 . ?
C2B H2B2 0.97 . ?
C3B C4B 1.487(15) . ?
C3B H3B1 0.97 . ?
C3B H3B2 0.97 . ?
C4B H4B1 0.97 . ?
C4B H4B2 0.97 . ?
C5B C2B 1.492(13) 3_575 ?
C5B H5B1 0.97 . ?
C5B H5B2 0.97 . ?
C6B H6B1 0.97 . ?
C6B H6B2 0.97 . ?
C7B C8B 1.482(13) . ?
C8B C9B 1.393(13) . ?
C8B C10B 1.397(14) . ?
C9B H9B 0.93 . ?
C10B H10B 0.93 . ?
OW1 HW1A 0.95(12) . ?
OW1 HW1B 0.85(11) . ?
OW2 HW2A 0.69(12) . ?
OW2 HW2B 1.23(10) . ?
OW3 HW3A 1.12(10) . ?
OW3 HW3B 1.33(10) . ?
OW4 HW4A 0.86(11) . ?
OW4 HW4B 0.83(11) . ?

loop_
_geom_torsion_atom_site_label_1
_geom_torsion_atom_site_label_2
_geom_torsion_atom_site_label_3
_geom_torsion_atom_site_label_4
_geom_torsion
_geom_torsion_site_symmetry_1
_geom_torsion_site_symmetry_2
_geom_torsion_site_symmetry_3
_geom_torsion_site_symmetry_4
_geom_torsion_publ_flag
N2A Ni1 O1A C7A -178.9(9) 3_665 . . . ?
N2A Ni1 O1A C7A 1.1(9) . . . . ?
N1A Ni1 O1A C7A 93.1(9) 3_665 . . . ?
N1A Ni1 O1A C7A -86.9(9) . . . . ?
O1A Ni1 O1A C7A 84.8(1000) 3_665 . . . ?
N2A Ni1 N1A C3A 40.0(6) 3_665 . . . ?
N2A Ni1 N1A C3A -140.0(6) . . . . ?
N1A Ni1 N1A C3A 0.0(1000) 3_665 . . . ?
O1A Ni1 N1A C3A -48.1(6) . . . . ?
O1A Ni1 N1A C3A 131.9(6) 3_665 . . . ?
N2A Ni1 N1A C1A 166.1(6) 3_665 . . . ?
N2A Ni1 N1A C1A -13.9(6) . . . . ?
N1A Ni1 N1A C1A 0.0(1000) 3_665 . . . ?
O1A Ni1 N1A C1A 78.0(6) . . . . ?
O1A Ni1 N1A C1A -102.0(6) 3_665 . . . ?
N2A Ni1 N2A C6A 129.5(1000) 3_665 . . . ?
N1A Ni1 N2A C6A 40.6(6) 3_665 . . . ?
N1A Ni1 N2A C6A -139.4(6) . . . . ?
O1A Ni1 N2A C6A 129.5(6) . . . . ?
O1A Ni1 N2A C6A -50.5(6) 3_665 . . . ?
N2A Ni1 N2A C2A -106.2(1000) 3_665 . . . ?
N1A Ni1 N2A C2A 164.8(5) 3_665 . . . ?
N1A Ni1 N2A C2A -15.2(5) . . . . ?
O1A Ni1 N2A C2A -106.2(5) . . . . ?
O1A Ni1 N2A C2A 73.8(5) 3_665 . . . ?
C3A N1A C1A C2A 163.5(8) . . . . ?
Ni1 N1A C1A C2A 40.8(8) . . . . ?
C6A N2A C2A C1A 170.4(8) . . . . ?
Ni1 N2A C2A C1A 42.3(8) . . . . ?
N1A C1A C2A N2A -58.7(10) . . . . ?
C6A N3A C3A N1A 75.6(10) 3_665 . . . ?
C4A N3A C3A N1A -63.7(11) . . . . ?
C1A N1A C3A N3A -178.5(8) . . . . ?
Ni1 N1A C3A N3A -60.2(9) . . . . ?
C6A N3A C4A C5A 59.4(13) 3_665 . . . ?
C3A N3A C4A C5A -161.8(10) . . . . ?
N3A C4A C5A O3A 173.8(10) . . . . ?
C2A N2A C6A N3A -176.7(7) . . . 3_665 ?
Ni1 N2A C6A N3A -56.5(9) . . . 3_665 ?
Ni1 O1A C7A O2A 9.4(17) . . . . ?
Ni1 O1A C7A C8A -174.9(5) . . . . ?
O2A C7A C8A C9A -165.0(10) . . . . ?
O1A C7A C8A C9A 18.9(13) . . . . ?
O2A C7A C8A C10A 5.4(14) . . . . ?
O1A C7A C8A C10A -170.7(8) . . . . ?
C10A C8A C9A C9B 8.4(14) . . . . ?
C7A C8A C9A C9B 178.7(10) . . . . ?
C9A C8A C10A C10B -7.1(12) . . . . ?
C7A C8A C10A C10B -177.7(9) . . . . ?
N2B Ni2 O1B C7B 87.9(10) 3_575 . . . ?
N2B Ni2 O1B C7B -92.1(10) . . . . ?
N1B Ni2 O1B C7B -176.1(10) 3_575 . . . ?
N1B Ni2 O1B C7B 3.9(10) . . . . ?
O1B Ni2 O1B C7B 18.8(1000) 3_575 . . . ?
N2B Ni2 N1B C5B 12.1(5) 3_575 . . . ?
N2B Ni2 N1B C5B -167.9(5) . . . . ?
N1B Ni2 N1B C5B 103.4(1000) 3_575 . . . ?
O1B Ni2 N1B C5B -76.1(5) 3_575 . . . ?
O1B Ni2 N1B C5B 103.9(5) . . . . ?
N2B Ni2 N1B C1B 144.1(6) 3_575 . . . ?
N2B Ni2 N1B C1B -35.9(6) . . . . ?
N1B Ni2 N1B C1B -124.6(1000) 3_575 . . . ?
O1B Ni2 N1B C1B 55.8(6) 3_575 . . . ?
O1B Ni2 N1B C1B -124.2(6) . . . . ?
N2B Ni2 N2B C2B -37.3(52) 3_575 . . . ?
N1B Ni2 N2B C2B -17.1(5) 3_575 . . . ?
N1B Ni2 N2B C2B 162.9(5) . . . . ?
O1B Ni2 N2B C2B 75.1(5) 3_575 . . . ?
O1B Ni2 N2B C2B -104.9(5) . . . . ?
N2B Ni2 N2B C6B -161.3(63) 3_575 . . . ?
N1B Ni2 N2B C6B -141.1(6) 3_575 . . . ?
N1B Ni2 N2B C6B 38.9(6) . . . . ?
O1B Ni2 N2B C6B -48.9(6) 3_575 . . . ?
O1B Ni2 N2B C6B 131.1(6) . . . . ?
C6B N3B C1B N1B -68.7(11) . . . . ?
C3B N3B C1B N1B 62.3(11) . . . . ?
C5B N1B C1B N3B -179.2(8) . . . . ?
Ni2 N1B C1B N3B 54.4(10) . . . . ?
C6B N2B C2B C5B 170.4(7) . . . 3_575 ?
Ni2 N2B C2B C5B 42.9(8) . . . 3_575 ?
C1B N3B C3B C4B 71.6(12) . . . . ?
C6B N3B C3B C4B -155.8(10) . . . . ?
N3B C3B C4B O3B 176.3(9) . . . . ?
C1B N1B C5B C2B -166.2(8) . . . 3_575 ?
Ni2 N1B C5B C2B -38.2(8) . . . 3_575 ?
C1B N3B C6B N2B 67.7(10) . . . . ?
C3B N3B C6B N2B -65.1(11) . . . . ?
C2B N2B C6B N3B -178.4(7) . . . . ?
Ni2 N2B C6B N3B -55.8(9) . . . . ?
Ni2 O1B C7B O2B 0.0(17) . . . . ?
Ni2 O1B C7B C8B 172.7(7) . . . . ?
O1B C7B C8B C9B 161.9(10) . . . . ?
O2B C7B C8B C9B -25.0(16) . . . . ?
O1B C7B C8B C10B -8.8(15) . . . . ?
O2B C7B C8B C10B 164.3(11) . . . . ?
C8A C9A C9B C8B -1.0(16) . . . . ?
C10B C8B C9B C9A -7.6(16) . . . . ?
C7B C8B C9B C9A -178.2(10) . . . . ?
C9B C8B C10B C10A 8.6(16) . . . . ?
C7B C8B C10B C10A 179.6(9) . . . . ?
C8A C10A C10B C8B -1.4(15) . . . . ?
